data_2012469
loop_
_publ_author_name
'Lazar, Du\<san'
'Stankovi\'c, Slobodanka'
'Pejanovi\'c, Vjera'
'Courseille, Christiane'

_publ_section_title
;
 <small>D</small>-Secoestrone derivatives. V.
 3-Methoxy-17-oxo-17-phenyl-16,17-secoestra-1,3,5(10)-triene-16-nitrile
 and
 17-hydroxy-3-methoxy-17-phenyl-16,17-secoestra-1,3,5(10)-triene-16-nitrile
;
_journal_issue 2
_journal_name_full 'Acta Crystallographica Section C'
_journal_page_first o63
_journal_page_last o65
_journal_paper_doi 10.1107/S0108270101018182
_journal_volume 58
_journal_year 2002
_chemical_formula_moiety 'C25 H29 N O2'
_chemical_formula_sum 'C25 H29 N O2'
_chemical_formula_weight 375.49
_chemical_name_systematic 17-hydroxy-3-methoxy-17-phenyl-16,17-secoestra-1,3,5(10)-triene-16-carbonitrile
_space_group_IT_number 4
_symmetry_cell_setting monoclinic
_symmetry_space_group_name_Hall 'P 2yb'
_symmetry_space_group_name_H-M 'P 1 21 1'
_atom_sites_solution_hydrogens geom
_atom_sites_solution_primary direct
_atom_sites_solution_secondary difmap
_audit_creation_method SHELXL97
_cell_angle_alpha 90
_cell_angle_beta 101.455(5)
_cell_angle_gamma 90
_cell_formula_units_Z 2
_cell_length_a 9.8063(5)
_cell_length_b 6.6970(10)
_cell_length_c 16.2010(10)
_cell_measurement_reflns_used 25
_cell_measurement_temperature 293(2)
_cell_measurement_theta_max 30.5
_cell_measurement_theta_min 22.0
_cell_volume 1042.77(18)
_computing_cell_refinement 'CAD-4 Software'
_computing_data_collection 'CAD-4 Software (Enraf-Nonius, 1989)'
_computing_data_reduction 'CAD-4 Software'
_computing_molecular_graphics 'ORTEPII (Johnson, 1976)'
_computing_publication_material 'CSU (Vickovi\'c, 1988)'
_computing_structure_refinement 'SHELXL97 (Sheldrick, 1997)'
_computing_structure_solution 'SHELXS86 (Sheldrick, 1990)'
_diffrn_ambient_temperature 293(2)
_diffrn_measured_fraction_theta_full .998
_diffrn_measured_fraction_theta_max .998
_diffrn_measurement_device 'Enraf-Nonius CAD-4'
_diffrn_measurement_method \w/\q
_diffrn_radiation_monochromator graphite
_diffrn_radiation_source 'fine-focus sealed tube'
_diffrn_radiation_type CuK\a
_diffrn_radiation_wavelength 1.54178
_diffrn_reflns_av_R_equivalents .000
_diffrn_reflns_av_sigmaI/netI .013
_diffrn_reflns_limit_h_max 11
_diffrn_reflns_limit_h_min -12
_diffrn_reflns_limit_k_max 8
_diffrn_reflns_limit_k_min 0
_diffrn_reflns_limit_l_max 20
_diffrn_reflns_limit_l_min 0
_diffrn_reflns_number 2305
_diffrn_reflns_theta_full 73.99
_diffrn_reflns_theta_max 73.99
_diffrn_reflns_theta_min 2.78
_diffrn_standards_decay_% 0
_diffrn_standards_interval_time 120
_diffrn_standards_number 3
_exptl_absorpt_coefficient_mu .584
_exptl_absorpt_correction_type none
_exptl_crystal_colour colourless
_exptl_crystal_density_diffrn 1.196
_exptl_crystal_density_meas ?
_exptl_crystal_density_method 'not measured'
_exptl_crystal_description prism
_exptl_crystal_F_000 404
_exptl_crystal_size_max .38
_exptl_crystal_size_mid .18
_exptl_crystal_size_min .15
_refine_diff_density_max .12
_refine_diff_density_min -.19
_refine_ls_extinction_method none
_refine_ls_goodness_of_fit_ref .957
_refine_ls_hydrogen_treatment constr
_refine_ls_matrix_type full
_refine_ls_number_parameters 257
_refine_ls_number_reflns 2305
_refine_ls_number_restraints 1
_refine_ls_restrained_S_all .957
_refine_ls_R_factor_all .044
_refine_ls_R_factor_gt .039
_refine_ls_shift/su_max <0.001
_refine_ls_shift/su_mean .000
_refine_ls_structure_factor_coef Fsqd
_refine_ls_weighting_details 'calc w = 1/[\s^2^(Fo^2^)+(0.0520P)^2^+0.2489P] where P=(Fo^2^+2Fc^2^)/3'
_refine_ls_weighting_scheme calc
_refine_ls_wR_factor_gt .093
_refine_ls_wR_factor_ref .100
_reflns_number_gt 2134
_reflns_number_total 2305
_reflns_threshold_expression I>2\s(I)
_cod_data_source_file av1086.cif
_cod_data_source_block II
_cod_depositor_comments
;
The following automatic conversions were performed:

'_exptl_crystal_density_meas' value 'not measured' was changed to '?'
- the value is perceived as not measured.

Automatic conversion script
Id: cif_fix_values 3008 2015-01-20 13:52:24Z robertas 
;
_cod_original_cell_volume 1042.8(2)
_cod_original_sg_symbol_H-M 'P 21'
_cod_database_code 2012469

loop_
_symmetry_equiv_pos_as_xyz
'x, y, z'
'-x, y+1/2, -z'

loop_
_atom_site_label
_atom_site_fract_x
_atom_site_fract_y
_atom_site_fract_z
_atom_site_U_iso_or_equiv
_atom_site_adp_type
_atom_site_calc_flag
_atom_site_refinement_flags
_atom_site_occupancy
_atom_site_disorder_assembly
_atom_site_disorder_group
_atom_site_type_symbol
C1 -.1651(3) .2509(5) .51905(15) .0636(7) Uani d . 1 . . C
H1 -.1081 .1397 .5194 .076 Uiso calc R 1 . . H
C2 -.2664(3) .2896(5) .44843(16) .0685(8) Uani d . 1 . . C
H2 -.2770 .2043 .4023 .082 Uiso calc R 1 . . H
C3 -.3516(2) .4532(5) .44593(14) .0582(7) Uani d . 1 . . C
C4 -.3357(3) .5779(5) .51486(14) .0583(6) Uani d . 1 . . C
H4 -.3936 .6884 .5138 .070 Uiso calc R 1 . . H
C5 -.2332(3) .5394(4) .58647(14) .0557(6) Uani d . 1 . . C
C6 -.2231(3) .6806(6) .66030(17) .0749(9) Uani d . 1 . . C
H61 -.3162 .7178 .6664 .097 Uiso calc R 1 . . H
H62 -.1753 .8012 .6488 .097 Uiso calc R 1 . . H
C7 -.1460(3) .5896(5) .74251(15) .0626(7) Uani d . 1 . . C
H71 -.2038 .4885 .7613 .081 Uiso calc R 1 . . H
H72 -.1271 .6924 .7854 .081 Uiso calc R 1 . . H
C8 -.0093(2) .4958(4) .73078(13) .0450(5) Uani d . 1 . . C
H8 .0410 .5972 .7051 .054 Uiso calc R 1 . . H
C9 -.0399(2) .3217(4) .66851(14) .0484(5) Uani d . 1 . . C
H9 -.0816 .2157 .6971 .058 Uiso calc R 1 . . H
C10 -.1461(2) .3746(4) .58975(14) .0506(6) Uani d . 1 . . C
C11 .0963(2) .2384(5) .65113(14) .0564(6) Uani d . 1 . . C
H111 .1436 .3406 .6249 .073 Uiso calc R 1 . . H
H112 .0770 .1267 .6125 .073 Uiso calc R 1 . . H
C12 .1902(2) .1695(4) .73294(14) .0507(5) Uani d . 1 . . C
H121 .2768 .1203 .7202 .066 Uiso calc R 1 . . H
H122 .1455 .0589 .7557 .066 Uiso calc R 1 . . H
C13 .2240(2) .3329(3) .80088(12) .0394(4) Uani d . 1 . . C
C14 .0858(2) .4313(3) .81380(13) .0395(4) Uani d . 1 . . C
H14 .0352 .3320 .8404 .047 Uiso calc R 1 . . H
C15 .1166(2) .6125(4) .87453(14) .0450(5) Uani d . 1 . . C
H151 .2085 .5958 .9094 .059 Uiso calc R 1 . . H
H152 .1182 .7328 .8414 .059 Uiso calc R 1 . . H
C16 .0167(2) .6392(4) .92895(13) .0462(5) Uani d . 1 . . C
C17 .2993(2) .2347(3) .88560(13) .0448(5) Uani d . 1 . . C
H17 .3029 .3341 .9304 .067 Uiso calc R 1 . . H
C18 .3203(2) .4899(4) .77390(15) .0502(5) Uani d . 1 . . C
H181 .3953 .4242 .7546 .075 Uiso calc R 1 . . H
H182 .3574 .5740 .8210 .075 Uiso calc R 1 . . H
H183 .2686 .5697 .7292 .075 Uiso calc R 1 . . H
C19 -.5366(3) .6472(6) .36771(17) .0779(9) Uani d . 1 . . C
H191 -.5933 .6382 .4095 .117 Uiso calc R 1 . . H
H192 -.5952 .6531 .3127 .117 Uiso calc R 1 . . H
H193 -.4804 .7656 .3772 .117 Uiso calc R 1 . . H
C20 .4465(2) .1687(3) .88570(13) .0436(5) Uani d . 1 . . C
C21 .5583(3) .2929(4) .91538(15) .0579(6) Uani d . 1 . . C
H21 .5428 .4174 .9372 .070 Uiso calc R 1 . . H
C22 .6928(3) .2345(5) .91305(18) .0691(8) Uani d . 1 . . C
H22 .7663 .3215 .9320 .083 Uiso calc R 1 . . H
C23 .7190(3) .0499(6) .88322(17) .0683(8) Uani d . 1 . . C
H23 .8095 .0114 .8817 .082 Uiso calc R 1 . . H
C24 .6096(3) -.0778(5) .85558(18) .0656(7) Uani d . 1 . . C
H24 .6263 -.2043 .8361 .079 Uiso calc R 1 . . H
C25 .4743(3) -.0184(4) .85671(16) .0557(6) Uani d . 1 . . C
H25 .4011 -.1058 .8377 .067 Uiso calc R 1 . . H
N -.0595(2) .6586(4) .97240(13) .0650(6) Uani d . 1 . . N
O1 -.44920(19) .4769(4) .37312(10) .0712(6) Uani d . 1 . . O
O2 .2201(2) .0691(3) .90528(12) .0638(5) Uani d . 1 . . O
H1O2 .1806 .0999 .9436 .096 Uiso calc R 1 . . H

loop_
_atom_site_aniso_label
_atom_site_aniso_U_11
_atom_site_aniso_U_22
_atom_site_aniso_U_33
_atom_site_aniso_U_12
_atom_site_aniso_U_13
_atom_site_aniso_U_23
C1 .0653(14) .077(2) .0491(12) .0078(15) .0117(11) -.0219(14)
C2 .0705(15) .090(2) .0452(12) .0045(17) .0122(11) -.0229(15)
C3 .0518(12) .0831(19) .0411(11) -.0064(14) .0122(9) -.0075(13)
C4 .0572(13) .0707(17) .0466(12) .0063(14) .0095(10) -.0074(13)
C5 .0581(13) .0643(17) .0444(11) .0057(13) .0097(10) -.0130(12)
C6 .0799(17) .080(2) .0576(14) .0309(18) -.0037(13) -.0240(16)
C7 .0593(13) .0772(19) .0499(12) .0211(14) .0076(10) -.0220(13)
C8 .0514(11) .0428(12) .0428(10) .0037(10) .0142(9) -.0092(10)
C9 .0529(11) .0507(14) .0435(11) .0020(11) .0140(9) -.0143(10)
C10 .0504(11) .0586(15) .0443(11) .0011(12) .0129(9) -.0129(12)
C11 .0586(13) .0658(16) .0456(11) .0123(13) .0126(10) -.0192(12)
C12 .0584(12) .0455(13) .0498(11) .0090(11) .0145(10) -.0128(11)
C13 .0483(10) .0358(10) .0371(9) .0005(9) .0159(8) -.0003(9)
C14 .0456(10) .0350(10) .0412(10) -.0021(9) .0164(8) -.0074(9)
C15 .0495(11) .0413(12) .0467(11) -.0021(10) .0155(9) -.0113(10)
C16 .0524(11) .0445(12) .0419(10) .0055(10) .0098(9) -.0073(9)
C17 .0617(12) .0356(11) .0411(10) -.0019(10) .0194(9) .0006(9)
C18 .0524(11) .0500(13) .0531(11) -.0003(11) .0222(10) .0108(11)
C19 .0698(16) .106(3) .0551(14) .008(2) .0069(12) .0041(18)
C20 .0562(12) .0371(11) .0369(9) .0030(10) .0075(9) .0018(9)
C21 .0684(15) .0468(13) .0516(12) .0003(12) -.0050(11) -.0059(11)
C22 .0524(14) .072(2) .0735(17) -.0015(14) -.0111(12) .0004(16)
C23 .0567(14) .080(2) .0645(15) .0119(15) .0037(12) .0020(16)
C24 .0667(15) .0576(17) .0711(16) .0150(14) .0099(13) -.0091(14)
C25 .0606(13) .0414(13) .0653(14) .0014(12) .0127(11) -.0093(12)
N .0706(13) .0733(16) .0566(12) .0075(13) .0264(10) -.0106(12)
O1 .0641(10) .1052(17) .0415(8) .0040(12) .0040(7) -.0068(11)
O2 .0857(12) .0448(9) .0729(11) -.0028(10) .0447(10) .0111(9)

loop_
_atom_type_symbol
_atom_type_description
_atom_type_scat_dispersion_real
_atom_type_scat_dispersion_imag
_atom_type_scat_source
C C .0181 .0091 'International Tables Vol C Tables 4.2.6.8 and 6.1.1.4'
N N .0311 .0180 'International Tables Vol C Tables 4.2.6.8 and 6.1.1.4'
O O .0492 .0322 'International Tables Vol C Tables 4.2.6.8 and 6.1.1.4'
H H .0000 .0000 'International Tables Vol C Tables 4.2.6.8 and 6.1.1.4'

loop_
_geom_angle_atom_site_label_1
_geom_angle_atom_site_label_2
_geom_angle_atom_site_label_3
_geom_angle
_geom_angle_publ_flag
C2 C1 C10 121.6(3) no
C2 C1 H1 119.2 no
C10 C1 H1 119.2 no
C3 C2 C1 120.5(2) no
C3 C2 H2 119.8 no
C1 C2 H2 119.8 no
O1 C3 C2 115.7(2) no
O1 C3 C4 125.0(3) no
C2 C3 C4 119.3(2) no
C3 C4 C5 120.4(3) no
C3 C4 H4 119.8 no
C5 C4 H4 119.8 no
C10 C5 C4 120.9(2) no
C10 C5 C6 121.5(2) no
C4 C5 C6 117.6(2) no
C5 C6 C7 112.6(3) no
C5 C6 H61 109.1 no
C7 C6 H61 109.1 no
C5 C6 H62 109.1 no
C7 C6 H62 109.1 no
H61 C6 H62 107.8 no
C6 C7 C8 110.6(2) no
C6 C7 H71 109.5 no
C8 C7 H71 109.5 no
C6 C7 H72 109.5 no
C8 C7 H72 109.5 no
H71 C7 H72 108.1 no
C7 C8 C9 109.46(19) no
C7 C8 C14 113.69(17) no
C9 C8 C14 111.58(18) no
C7 C8 H8 107.3 no
C9 C8 H8 107.3 no
C14 C8 H8 107.3 no
C10 C9 C11 114.18(18) no
C10 C9 C8 112.8(2) no
C11 C9 C8 109.60(18) no
C10 C9 H9 106.6 no
C11 C9 H9 106.6 no
C8 C9 H9 106.6 no
C5 C10 C1 117.3(2) no
C5 C10 C9 122.0(2) no
C1 C10 C9 120.5(2) no
C9 C11 C12 110.47(18) no
C9 C11 H111 109.6 no
C12 C11 H111 109.6 no
C9 C11 H112 109.6 no
C12 C11 H112 109.6 no
H111 C11 H112 108.1 no
C11 C12 C13 114.4(2) no
C11 C12 H121 108.7 no
C13 C12 H121 108.7 no
C11 C12 H122 108.7 no
C13 C12 H122 108.7 no
H121 C12 H122 107.6 no
C18 C13 C12 109.90(18) no
C18 C13 C14 110.47(19) no
C12 C13 C14 109.09(17) no
C18 C13 C17 109.12(18) no
C12 C13 C17 108.93(18) no
C14 C13 C17 109.31(16) no
C8 C14 C15 110.03(18) no
C8 C14 C13 113.19(16) no
C15 C14 C13 110.53(17) no
C8 C14 H14 107.6 no
C15 C14 H14 107.6 no
C13 C14 H14 107.6 no
C16 C15 C14 114.25(19) no
C16 C15 H151 108.7 no
C14 C15 H151 108.7 no
C16 C15 H152 108.7 no
C14 C15 H152 108.7 no
H151 C15 H152 107.6 no
N C16 C15 178.8(3) no
O2 C17 C20 109.55(17) no
O2 C17 C13 109.85(19) no
C20 C17 C13 114.06(17) no
O2 C17 H17 107.7 no
C20 C17 H17 107.7 no
C13 C17 H17 107.7 no
C13 C18 H181 109.5 no
C13 C18 H182 109.5 no
H181 C18 H182 109.5 no
C13 C18 H183 109.5 no
H181 C18 H183 109.5 no
H182 C18 H183 109.5 no
O1 C19 H191 109.5 no
O1 C19 H192 109.5 no
H191 C19 H192 109.5 no
O1 C19 H193 109.5 no
H191 C19 H193 109.5 no
H192 C19 H193 109.5 no
C25 C20 C21 117.8(2) no
C25 C20 C17 121.2(2) no
C21 C20 C17 121.0(2) no
C22 C21 C20 120.9(3) no
C22 C21 H21 119.5 no
C20 C21 H21 119.5 no
C23 C22 C21 120.7(3) no
C23 C22 H22 119.6 no
C21 C22 H22 119.6 no
C22 C23 C24 119.2(3) no
C22 C23 H23 120.4 no
C24 C23 H23 120.4 no
C23 C24 C25 120.2(3) no
C23 C24 H24 119.9 no
C25 C24 H24 119.9 no
C20 C25 C24 121.1(2) no
C20 C25 H25 119.4 no
C24 C25 H25 119.4 no
C3 O1 C19 117.1(2) no
C17 O2 H1O2 109.5 no

loop_
_geom_bond_atom_site_label_1
_geom_bond_atom_site_label_2
_geom_bond_site_symmetry_2
_geom_bond_distance
_geom_bond_publ_flag
O1 O2 . 10.119(2) yes
C1 C2 . 1.383(4) no
C1 C10 . 1.396(3) no
C1 H1 . .9300 no
C2 C3 . 1.373(4) no
C2 H2 . .9300 no
C3 O1 . 1.373(3) no
C3 C4 . 1.378(4) no
C4 C5 . 1.400(3) no
C4 H4 . .9300 no
C5 C10 . 1.390(4) no
C5 C6 . 1.513(4) no
C6 C7 . 1.522(4) no
C6 H61 . .9700 no
C6 H62 . .9700 no
C7 C8 . 1.526(3) no
C7 H71 . .9700 no
C7 H72 . .9700 no
C8 C9 . 1.532(3) no
C8 C14 . 1.539(3) no
C8 H8 . .9800 no
C9 C10 . 1.520(3) no
C9 C11 . 1.525(3) no
C9 H9 . .9800 no
C11 C12 . 1.527(3) no
C11 H111 . .9700 no
C11 H112 . .9700 no
C12 C13 . 1.541(3) no
C12 H121 . .9700 no
C12 H122 . .9700 no
C13 C18 . 1.534(3) no
C13 C14 . 1.558(3) no
C13 C17 . 1.568(3) no
C14 C15 . 1.553(3) no
C14 H14 . .9800 no
C15 C16 . 1.454(3) no
C15 H151 . .9700 no
C15 H152 . .9700 no
C16 N . 1.131(3) no
C17 O2 . 1.426(3) no
C17 C20 . 1.509(3) no
C17 H17 . .9800 no
C18 H181 . .9600 no
C18 H182 . .9600 no
C18 H183 . .9600 no
C19 O1 . 1.419(4) no
C19 H191 . .9600 no
C19 H192 . .9600 no
C19 H193 . .9600 no
C20 C25 . 1.384(3) no
C20 C21 . 1.384(3) no
C21 C22 . 1.384(4) no
C21 H21 . .9300 no
C22 C23 . 1.370(5) no
C22 H22 . .9300 no
C23 C24 . 1.375(4) no
C23 H23 . .9300 no
C24 C25 . 1.389(4) no
C24 H24 . .9300 no
C25 H25 . .9300 no
O2 H1O2 . .8200 no

loop_
_geom_hbond_atom_site_label_D
_geom_hbond_atom_site_label_H
_geom_hbond_atom_site_label_A
_geom_hbond_site_symmetry_A
_geom_hbond_distance_DH
_geom_hbond_distance_HA
_geom_hbond_distance_DA
_geom_hbond_angle_DHA
_geom_hbond_publ_flag
O2 H1O2 N 2_547 .820 2.012 2.829(3) 171 yes

loop_
_cod_related_entry_id
_cod_related_entry_database
_cod_related_entry_code
1 ChemSpider 21181935
